data_2237729
loop_
_publ_author_name
'Reiss, Guido J.'
'Hegetschweiler, Kaspar'

_publ_section_title
;
 Poly[[(\m~4~-1,3,5-triamino-1,3,5-trideoxy-<i>cis</i>-inositol)sodium]
 bromide]
;
_journal_coeditor_code WM2727
_journal_issue 4
_journal_name_full 'Acta Crystallographica Section E'
_journal_page_first m185
_journal_page_last m186
_journal_paper_doi 10.1107/S1600536813005618
_journal_volume 69
_journal_year 2013
_chemical_formula_iupac '[Na (C6 H15 N3 O3)] Br'
_chemical_formula_moiety 'C6 H15 N3 Na O3, Br'
_chemical_formula_sum 'C6 H15 Br N3 Na O3'
_chemical_formula_weight 280.10
_chemical_name_systematic
;
Poly[[(\m~4~-1,3,5-triamino-1,3,5-trideoxy-<i>cis</i>-inositol)sodium] bromide]
;
_space_group_IT_number 159
_symmetry_cell_setting trigonal
_symmetry_space_group_name_Hall 'P 3 -2c'
_symmetry_space_group_name_H-M 'P 3 1 c'
_atom_sites_solution_hydrogens geom
_atom_sites_solution_primary direct
_atom_sites_solution_secondary difmap
_cell_angle_alpha 90.00
_cell_angle_beta 90.00
_cell_angle_gamma 120.00
_cell_formula_units_Z 2
_cell_length_a 8.0491(10)
_cell_length_b 8.0491(10)
_cell_length_c 8.8953(18)
_cell_measurement_reflns_used 99
_cell_measurement_temperature 153(2)
_cell_measurement_theta_max 14.9
_cell_measurement_theta_min 6.6
_cell_volume 499.10(13)
_computing_cell_refinement 'XSCANS (Siemens, 1994)'
_computing_data_collection 'XSCANS (Siemens, 1994)'
_computing_data_reduction 'XSCANS (Siemens, 1994) and XPREP (Bruker, 2008)'
_computing_molecular_graphics 'DIAMOND (Brandenburg, 2012)'
_computing_publication_material 'SHELXL97 (Sheldrick, 2008) and PLATON (Spek, 2009)'
_computing_structure_refinement 'SHELXL97 (Sheldrick, 2008)'
_computing_structure_solution 'SHELXS97 (Sheldrick, 2008)'
_diffrn_ambient_temperature 153(2)
_diffrn_measured_fraction_theta_full 1.000
_diffrn_measured_fraction_theta_max 1.000
_diffrn_measurement_device_type 'Siemens P4'
_diffrn_measurement_method 'omega scan'
_diffrn_radiation_monochromator graphite
_diffrn_radiation_source 'fine-focus sealed tube'
_diffrn_radiation_type MoK\a
_diffrn_radiation_wavelength 0.71073
_diffrn_reflns_av_R_equivalents 0.0771
_diffrn_reflns_av_sigmaI/netI 0.0388
_diffrn_reflns_limit_h_max 9
_diffrn_reflns_limit_h_min -9
_diffrn_reflns_limit_k_max 10
_diffrn_reflns_limit_k_min -10
_diffrn_reflns_limit_l_max 11
_diffrn_reflns_limit_l_min -11
_diffrn_reflns_number 3954
_diffrn_reflns_theta_full 26.45
_diffrn_reflns_theta_max 26.45
_diffrn_reflns_theta_min 2.92
_diffrn_standards_decay_% 0
_diffrn_standards_interval_count 100
_diffrn_standards_number 3
_exptl_absorpt_coefficient_mu 4.148
_exptl_absorpt_correction_T_max 0.3311
_exptl_absorpt_correction_T_min 0.1007
_exptl_absorpt_correction_type integration
_exptl_absorpt_process_details '(<i>XPREP</i>; Bruker, 2008) using indexed faces'
_exptl_crystal_colour colorless
_exptl_crystal_density_diffrn 1.864
_exptl_crystal_density_method 'not measured'
_exptl_crystal_description block
_exptl_crystal_F_000 284
_exptl_crystal_size_max 0.57
_exptl_crystal_size_mid 0.45
_exptl_crystal_size_min 0.28
_refine_diff_density_max 0.419
_refine_diff_density_min -0.552
_refine_ls_abs_structure_details 'Flack (1983), 340 Friedel pairs'
_refine_ls_abs_structure_Flack -0.03(3)
_refine_ls_extinction_coef 0.024(4)
_refine_ls_extinction_expression Fc^*^=kFc[1+0.001xFc^2^\l^3^/sin(2\q)]^-1/4^
_refine_ls_extinction_method 'SHELXL97 (Sheldrick, 2008)'
_refine_ls_goodness_of_fit_ref 1.051
_refine_ls_hydrogen_treatment mixed
_refine_ls_matrix_type full
_refine_ls_number_parameters 59
_refine_ls_number_reflns 690
_refine_ls_number_restraints 3
_refine_ls_restrained_S_all 1.048
_refine_ls_R_factor_all 0.0361
_refine_ls_R_factor_gt 0.0357
_refine_ls_shift/su_max 0.000
_refine_ls_shift/su_mean 0.000
_refine_ls_structure_factor_coef Fsqd
_refine_ls_weighting_details 'calc w=1/[\s^2^(Fo^2^)+(0.0150P)^2^+2.0000P] where P=(Fo^2^+2Fc^2^)/3'
_refine_ls_weighting_scheme calc
_refine_ls_wR_factor_gt 0.0778
_refine_ls_wR_factor_ref 0.0779
_reflns_number_gt 682
_reflns_number_total 690
_reflns_threshold_expression I>2sigma(I)
_cod_data_source_file wm2727.cif
_cod_data_source_block I
_cod_database_code 2237729
_cod_database_fobs_code 2237729

loop_
_symmetry_equiv_pos_as_xyz
'x, y, z'
'-y, x-y, z'
'-x+y, -x, z'
'y, x, z+1/2'
'x-y, -y, z+1/2'
'-x, -x+y, z+1/2'

loop_
_atom_site_type_symbol
_atom_site_label
_atom_site_fract_x
_atom_site_fract_y
_atom_site_fract_z
_atom_site_U_iso_or_equiv
_atom_site_adp_type
_atom_site_calc_flag
_atom_site_refinement_flags
_atom_site_occupancy
_atom_site_symmetry_multiplicity
Na Na 0.3333 0.6667 0.1288(3) 0.0163(6) Uani d S 1 3
Br Br 1.0000 1.0000 0.22830(19) 0.0196(3) Uani d S 1 3
N N1 0.6544(6) 0.6032(6) 0.4871(4) 0.0180(8) Uani d D 1 1
H H1N 0.638(9) 0.569(8) 0.390(2) 0.027(15) Uiso d D 1 1
H H2N 0.768(4) 0.707(5) 0.508(7) 0.024(14) Uiso d D 1 1
C C1 0.4981(6) 0.6393(6) 0.5290(5) 0.0141(9) Uani d . 1 1
H H1 0.494(8) 0.637(8) 0.627(5) 0.017 Uiso d . 1 1
C C2 0.5288(6) 0.8341(6) 0.4803(5) 0.0144(9) Uani d . 1 1
H H2 0.638(8) 0.926(8) 0.526(6) 0.017 Uiso d . 1 1
O O1 0.5558(4) 0.8645(5) 0.3206(3) 0.0155(6) Uani d . 1 1
H H1O 0.6689 0.9049 0.2998 0.023(15) Uiso calc R 1 1

loop_
_atom_site_aniso_label
_atom_site_aniso_U_11
_atom_site_aniso_U_22
_atom_site_aniso_U_33
_atom_site_aniso_U_12
_atom_site_aniso_U_13
_atom_site_aniso_U_23
Na 0.0170(9) 0.0170(9) 0.0148(13) 0.0085(5) 0.000 0.000
Br 0.0178(3) 0.0178(3) 0.0232(4) 0.00892(14) 0.000 0.000
N1 0.0150(18) 0.023(2) 0.0201(19) 0.0123(16) -0.0004(16) 0.0018(17)
C1 0.016(2) 0.021(2) 0.0103(19) 0.0130(19) 0.0007(17) 0.0021(18)
C2 0.016(2) 0.015(2) 0.0085(18) 0.0055(18) -0.0035(17) -0.0003(17)
O1 0.0137(16) 0.0197(16) 0.0122(13) 0.0076(14) 0.0021(13) 0.0031(12)

loop_
_atom_type_symbol
_atom_type_description
_atom_type_scat_dispersion_real
_atom_type_scat_dispersion_imag
_atom_type_scat_source
C C 0.0033 0.0016 'International Tables Vol C Tables 4.2.6.8 and 6.1.1.4'
H H 0.0000 0.0000 'International Tables Vol C Tables 4.2.6.8 and 6.1.1.4'
N N 0.0061 0.0033 'International Tables Vol C Tables 4.2.6.8 and 6.1.1.4'
O O 0.0106 0.0060 'International Tables Vol C Tables 4.2.6.8 and 6.1.1.4'
Na Na 0.0362 0.0249 'International Tables Vol C Tables 4.2.6.8 and 6.1.1.4'
Br Br -0.2901 2.4595 'International Tables Vol C Tables 4.2.6.8 and 6.1.1.4'

loop_
_geom_angle_atom_site_label_1
_geom_angle_atom_site_label_2
_geom_angle_atom_site_label_3
_geom_angle_site_symmetry_1
_geom_angle_site_symmetry_3
_geom_angle
O1 Na O1 2_665 . 75.37(13)
O1 Na O1 2_665 3_565 75.37(13)
O1 Na O1 . 3_565 75.37(13)
O1 Na N1 2_665 5_564 94.37(12)
O1 Na N1 . 5_564 164.19(15)
O1 Na N1 3_565 5_564 90.53(12)
O1 Na N1 2_665 6_664 90.53(12)
O1 Na N1 . 6_664 94.37(12)
O1 Na N1 3_565 6_664 164.19(15)
N1 Na N1 5_564 6_664 97.78(14)
O1 Na N1 2_665 4_554 164.19(15)
O1 Na N1 . 4_554 90.53(12)
O1 Na N1 3_565 4_554 94.37(12)
N1 Na N1 5_564 4_554 97.78(14)
N1 Na N1 6_664 4_554 97.78(14)
C1 N1 Na . 4 116.3(3)
C1 N1 H1N . . 107(4)
Na N1 H1N 4 . 106(4)
C1 N1 H2N . . 110(4)
Na N1 H2N 4 . 103(4)
H1N N1 H2N . . 114(5)
N1 C1 C2 . . 114.6(4)
N1 C1 C2 . 3_565 110.1(4)
C2 C1 C2 . 3_565 113.7(4)
N1 C1 H1 . . 106(4)
C2 C1 H1 . . 107(4)
C2 C1 H1 3_565 . 105(4)
O1 C2 C1 . . 112.9(3)
O1 C2 C1 . 2_665 109.1(4)
C1 C2 C1 . 2_665 110.8(4)
O1 C2 H2 . . 107(3)
C1 C2 H2 . . 108(4)
C1 C2 H2 2_665 . 109(3)
C2 O1 Na . . 126.0(3)
C2 O1 H1O . . 109.5
Na O1 H1O . . 114.4

loop_
_geom_bond_atom_site_label_1
_geom_bond_atom_site_label_2
_geom_bond_site_symmetry_2
_geom_bond_distance
Na O1 2_665 2.409(4)
Na O1 . 2.409(4)
Na O1 3_565 2.409(4)
Na N1 5_564 2.556(4)
Na N1 6_664 2.556(4)
Na N1 4_554 2.556(4)
N1 C1 . 1.473(5)
N1 Na 4 2.556(4)
N1 H1N . 0.895(10)
N1 H2N . 0.900(10)
C1 C2 . 1.523(6)
C1 C2 3_565 1.526(6)
C1 H1 . 0.87(5)
C2 O1 . 1.440(5)
C2 C1 2_665 1.526(6)
C2 H2 . 0.91(6)
O1 H1O . 0.8200

loop_
_geom_hbond_atom_site_label_D
_geom_hbond_atom_site_label_H
_geom_hbond_atom_site_label_A
_geom_hbond_site_symmetry_A
_geom_hbond_distance_DH
_geom_hbond_distance_HA
_geom_hbond_distance_DA
_geom_hbond_angle_DHA
O1 H1O Br . 0.82 2.46 3.278(3) 175.3
N1 H2N Br 4 0.900(10) 2.91(3) 3.696(4) 147(5)

loop_
_geom_torsion_atom_site_label_1
_geom_torsion_atom_site_label_2
_geom_torsion_atom_site_label_3
_geom_torsion_atom_site_label_4
_geom_torsion_site_symmetry_1
_geom_torsion_site_symmetry_4
_geom_torsion
Na N1 C1 C2 4 . 162.1(3)
Na N1 C1 C2 4 3_565 -68.3(4)
N1 C1 C2 O1 . . 57.6(5)
C2 C1 C2 O1 3_565 . -70.2(5)
N1 C1 C2 C1 . 2_665 -179.8(3)
C2 C1 C2 C1 3_565 2_665 52.5(6)
C1 C2 O1 Na . . 58.3(5)
C1 C2 O1 Na 2_665 . -65.3(4)
O1 Na O1 C2 2_665 . 41.5(3)
O1 Na O1 C2 3_565 . -36.9(3)
N1 Na O1 C2 5_564 . -9.3(6)
N1 Na O1 C2 6_664 . 130.9(3)
N1 Na O1 C2 4_554 . -131.3(3)
